data_7720585
loop_
_publ_author_name
'Pariyacheri Padikkal, Hrudya'
'Jeannin, Olivier'
'Rouzi&#xe8;res, Mathieu'
'Cl&#xe9;rac, Rodolphe'
'Jeon, Ie-Rang'
'Fourmigu&#xe9;, Marc'

_publ_section_title
;
 Chalcogen bond activation in cation radical salts of naphthalene
 <i>peri</i>-diselenides with <i>S</i> = 5/2 magnetic anions.
;
_journal_issue 14
_journal_name_full 'Dalton transactions (Cambridge, England : 2003)'
_journal_page_first 5511
_journal_page_last 5518
_journal_paper_doi 10.1039/d6dt00277c
_journal_volume 55
_journal_year 2026
_chemical_formula_moiety 'C12 H10 O2 Se2, Cl4 Fe'
_chemical_formula_sum 'C12 H10 Cl4 Fe O2 Se2'
_chemical_formula_weight 541.77
_chemical_name_systematic '(2,7-dimethoxynaphtalene peri-diselenide) tetrachloroferrate'
_space_group_IT_number 14
_space_group_name_Hall '-P 2yn'
_space_group_name_H-M_alt 'P 1 21/n 1'
_symmetry_cell_setting monoclinic
_symmetry_Int_Tables_number 14
_symmetry_space_group_name_Hall '-P 2yn'
_symmetry_space_group_name_H-M 'P 1 21/n 1'
_atom_sites_solution_hydrogens geom
_audit_conform_dict_location ftp://ftp.iucr.org/pub/cif_core.dic
_audit_conform_dict_name cif_core.dic
_audit_conform_dict_version 2.4.5
_audit_creation_date 2023-04-26T17:26:15-00:00
_audit_creation_method 'WinGX routine CIF_UPDATE'
_audit_update_record
;
2025-10-23 deposited with the CCDC.	2026-03-05 downloaded from the CCDC.
;
_cell_angle_alpha 90
_cell_angle_beta 102.284(3)
_cell_angle_gamma 90
_cell_formula_units_Z 4
_cell_length_a 6.8876(6)
_cell_length_b 24.250(2)
_cell_length_c 10.5956(10)
_cell_measurement_reflns_used 9899
_cell_measurement_temperature 150(2)
_cell_measurement_theta_max 27.51
_cell_measurement_theta_min 2.59
_cell_measurement_wavelength 0.71073
_cell_volume 1729.2(3)
_computing_cell_refinement 'APEX3 (Bruker, 2015)'
_computing_data_collection 'Bruker APEX3 (Bruker, 2015)'
_computing_data_reduction 'SAINT (Bruker, 2014)'
_computing_molecular_graphics 'Ortep for Windows (Farrugia, 2012)'
_computing_publication_material 'WinGX publication routines (Farrugia, 2012)'
_computing_structure_refinement 'SHELXL-2018/3 (Sheldrick, 2018)'
_computing_structure_solution 'SHELXT-2018/2 (Sheldrick, 2015)'
_diffrn_ambient_temperature 150(2)
_diffrn_detector CMOS-PHOTON70
_diffrn_detector_area_resol_mean 7.39
_diffrn_measured_fraction_theta_full 0.999
_diffrn_measured_fraction_theta_max 0.999
_diffrn_measurement_device_type 'D8 VENTURE Bruker AXS'
_diffrn_measurement_method 'rotation images'
_diffrn_orient_matrix_UB_11 0.114031
_diffrn_orient_matrix_UB_12 -0.01357
_diffrn_orient_matrix_UB_13 0.067703
_diffrn_orient_matrix_UB_21 0.040127
_diffrn_orient_matrix_UB_22 -0.025258
_diffrn_orient_matrix_UB_23 -0.064566
_diffrn_orient_matrix_UB_31 0.086407
_diffrn_orient_matrix_UB_32 0.029638
_diffrn_orient_matrix_UB_33 -0.024025
_diffrn_radiation_monochromator 'multilayer monochromator'
_diffrn_radiation_probe x-ray
_diffrn_radiation_source 'Incoatec microfocus sealed tube'
_diffrn_radiation_type MoK\a
_diffrn_radiation_wavelength 0.71073
_diffrn_reflns_av_R_equivalents 0.0356
_diffrn_reflns_av_unetI/netI 0.0253
_diffrn_reflns_Laue_measured_fraction_full 0.999
_diffrn_reflns_Laue_measured_fraction_max 0.999
_diffrn_reflns_limit_h_max 8
_diffrn_reflns_limit_h_min -8
_diffrn_reflns_limit_k_max 28
_diffrn_reflns_limit_k_min -31
_diffrn_reflns_limit_l_max 13
_diffrn_reflns_limit_l_min -13
_diffrn_reflns_number 23280
_diffrn_reflns_point_group_measured_fraction_full 0.999
_diffrn_reflns_point_group_measured_fraction_max 0.999
_diffrn_reflns_reduction_process
;
        Scaled and merged with Sortav
        R.H. Blessing, (1987) Cryst. Rev. 1, 3-58
        R.H. Blessing, (1989) J. Appl. Cryst. 22, 396-397
;
_diffrn_reflns_theta_full 25.242
_diffrn_reflns_theta_max 27.51
_diffrn_reflns_theta_min 2.587
_diffrn_standards_number 0
_exptl_absorpt_coefficient_mu 5.698
_exptl_absorpt_correction_T_max 0.843
_exptl_absorpt_correction_T_min 0.718
_exptl_absorpt_correction_type multi-scan
_exptl_absorpt_process_details
;
  [Sheldrick, G.M. (2014). SADABS Bruker AXS Inc., Madison, Wisconsin, USA]
;
_exptl_crystal_colour black
_exptl_crystal_density_diffrn 2.081
_exptl_crystal_density_method 'not measured'
_exptl_crystal_description prism
_exptl_crystal_F_000 1040
_exptl_crystal_recrystallization_method Electrocrystallization
_exptl_crystal_size_max 0.14
_exptl_crystal_size_mid 0.05
_exptl_crystal_size_min 0.03
_refine_diff_density_max 0.492
_refine_diff_density_min -0.433
_refine_diff_density_rms 0.076
_refine_ls_extinction_method none
_refine_ls_goodness_of_fit_ref 1.089
_refine_ls_hydrogen_treatment constr
_refine_ls_matrix_type full
_refine_ls_number_constraints 0
_refine_ls_number_parameters 192
_refine_ls_number_reflns 3961
_refine_ls_number_restraints 0
_refine_ls_restrained_S_all 1.089
_refine_ls_R_factor_all 0.0302
_refine_ls_R_factor_gt 0.0242
_refine_ls_shift/su_max 0.002
_refine_ls_shift/su_mean 0
_refine_ls_structure_factor_coef Fsqd
_refine_ls_weighting_details 'w=1/[\s^2^(Fo^2^)+(0.0071P)^2^+2.0156P] where P=(Fo^2^+2Fc^2^)/3'
_refine_ls_weighting_scheme calc
_refine_ls_wR_factor_gt 0.0463
_refine_ls_wR_factor_ref 0.0479
_reflns_Friedel_coverage 0
_reflns_number_gt 3487
_reflns_number_total 3961
_reflns_threshold_expression 'I > 2\s(I)'
_cod_data_source_file d6dt00277c2.cif
_cod_data_source_block shelx
_cod_depositor_comments 'Adding full bibliography for 7720585--7720589.cif.'
_cod_original_sg_symbol_H-M 'P 21/n'
_cod_database_code 7720585
_shelx_shelxl_version_number 2018/3

loop_
_symmetry_equiv_pos_as_xyz
'x, y, z'
'-x+1/2, y+1/2, -z+1/2'
'-x, -y, -z'
'x-1/2, -y-1/2, z-1/2'

loop_
_atom_site_label
_atom_site_type_symbol
_atom_site_fract_x
_atom_site_fract_y
_atom_site_fract_z
_atom_site_U_iso_or_equiv
_atom_site_adp_type
_atom_site_occupancy
_atom_site_site_symmetry_order
_atom_site_calc_flag
_atom_site_refinement_flags_posn
_atom_site_refinement_flags_adp
_atom_site_refinement_flags_occupancy
_atom_site_disorder_assembly
_atom_site_disorder_group
C1 C 0.7531(3) 0.54671(9) 0.5010(2) 0.0156(4) Uani 1 1 d . . . . .
C2 C 0.7886(3) 0.59499(9) 0.5749(2) 0.0185(5) Uani 1 1 d . . . . .
C3 C 0.8767(4) 0.59131(10) 0.7062(2) 0.0207(5) Uani 1 1 d . . . . .
H3 H 0.899437 0.623796 0.757288 0.025 Uiso 1 1 calc R U . . .
C4 C 0.9311(4) 0.54041(10) 0.7620(2) 0.0202(5) Uani 1 1 d . . . . .
H4 H 0.994904 0.538781 0.850743 0.024 Uiso 1 1 calc R U . . .
C5 C 0.8944(3) 0.49097(9) 0.6909(2) 0.0169(5) Uani 1 1 d . . . . .
C6 C 0.8027(3) 0.49474(9) 0.5570(2) 0.0151(4) Uani 1 1 d . . . . .
C7 C 0.7615(3) 0.44669(9) 0.4825(2) 0.0154(4) Uani 1 1 d . . . . .
C8 C 0.8078(3) 0.39447(10) 0.5385(2) 0.0179(5) Uani 1 1 d . . . . .
C9 C 0.8991(4) 0.39082(10) 0.6689(2) 0.0209(5) Uani 1 1 d . . . . .
H9 H 0.930342 0.355666 0.707458 0.025 Uiso 1 1 calc R U . . .
C10 C 0.9444(4) 0.43803(10) 0.7426(2) 0.0195(5) Uani 1 1 d . . . . .
H10 H 1.011005 0.434665 0.83052 0.023 Uiso 1 1 calc R U . . .
C11 C 0.7471(4) 0.69254(10) 0.5825(3) 0.0325(6) Uani 1 1 d . . . . .
H11A H 0.665482 0.690346 0.647681 0.049 Uiso 1 1 calc R U . . .
H11B H 0.7012 0.723308 0.523755 0.049 Uiso 1 1 calc R U . . .
H11C H 0.886259 0.698472 0.625276 0.049 Uiso 1 1 calc R U . . .
C12 C 0.7837(5) 0.29655(10) 0.5130(3) 0.0318(6) Uani 1 1 d . . . . .
H12A H 0.922985 0.291564 0.556721 0.048 Uiso 1 1 calc R U . . .
H12B H 0.748118 0.269164 0.443947 0.048 Uiso 1 1 calc R U . . .
H12C H 0.698469 0.291769 0.575433 0.048 Uiso 1 1 calc R U . . .
Cl1 Cl 0.52178(11) 0.68253(3) 0.19843(6) 0.03240(16) Uani 1 1 d . . . . .
Cl2 Cl 0.02277(10) 0.66724(3) 0.01112(6) 0.03151(15) Uani 1 1 d . . . . .
Cl3 Cl 0.42450(13) 0.67942(3) -0.15025(7) 0.04263(19) Uani 1 1 d . . . . .
Cl4 Cl 0.36906(10) 0.55674(2) 0.02769(6) 0.02807(14) Uani 1 1 d . . . . .
Fe1 Fe 0.33769(6) 0.64742(2) 0.02252(3) 0.02242(9) Uani 1 1 d . . . . .
Se1 Se 0.62816(3) 0.54962(2) 0.32586(2) 0.01752(6) Uani 1 1 d . . . . .
Se2 Se 0.63853(3) 0.45428(2) 0.30793(2) 0.01728(6) Uani 1 1 d . . . . .
O1 O 0.7298(3) 0.64184(7) 0.51025(16) 0.0247(4) Uani 1 1 d . . . . .
O2 O 0.7564(3) 0.35143(7) 0.45832(16) 0.0236(4) Uani 1 1 d . . . . .

loop_
_atom_site_aniso_label
_atom_site_aniso_U_11
_atom_site_aniso_U_22
_atom_site_aniso_U_33
_atom_site_aniso_U_23
_atom_site_aniso_U_13
_atom_site_aniso_U_12
C1 0.0120(11) 0.0204(11) 0.0148(10) -0.0005(8) 0.0035(8) -0.0011(9)
C2 0.0145(12) 0.0193(12) 0.0224(12) -0.0008(9) 0.0054(9) -0.0002(9)
C3 0.0177(12) 0.0215(12) 0.0233(12) -0.0082(9) 0.0053(10) -0.0046(10)
C4 0.0190(12) 0.0260(13) 0.0157(11) -0.0035(9) 0.0035(9) -0.0023(10)
C5 0.0138(11) 0.0212(12) 0.0165(11) -0.0006(9) 0.0054(9) -0.0021(9)
C6 0.0109(10) 0.0180(11) 0.0167(10) 0.0011(8) 0.0038(8) -0.0017(9)
C7 0.0125(11) 0.0200(11) 0.0140(10) 0.0008(8) 0.0035(8) -0.0022(9)
C8 0.0161(12) 0.0184(11) 0.0204(11) -0.0010(9) 0.0067(9) -0.0025(9)
C9 0.0214(13) 0.0194(12) 0.0229(12) 0.0058(9) 0.0068(10) 0.0008(10)
C10 0.0181(12) 0.0237(12) 0.0169(11) 0.0043(9) 0.0041(9) -0.0025(10)
C11 0.0392(17) 0.0136(12) 0.0466(17) -0.0065(11) 0.0134(13) 0.0021(11)
C12 0.0422(17) 0.0139(12) 0.0408(16) 0.0018(11) 0.0119(13) -0.0031(11)
Cl1 0.0452(4) 0.0245(3) 0.0229(3) -0.0027(2) -0.0032(3) -0.0021(3)
Cl2 0.0332(4) 0.0273(3) 0.0321(3) 0.0009(3) 0.0028(3) 0.0074(3)
Cl3 0.0677(5) 0.0382(4) 0.0249(3) -0.0015(3) 0.0164(3) -0.0142(4)
Cl4 0.0385(4) 0.0193(3) 0.0234(3) -0.0026(2) -0.0003(3) 0.0060(3)
Fe1 0.0309(2) 0.01702(17) 0.01808(17) -0.00028(13) 0.00239(14) 0.00128(15)
Se1 0.01495(12) 0.02009(12) 0.01639(11) 0.00234(9) 0.00078(8) 0.00068(9)
Se2 0.01561(12) 0.02047(12) 0.01502(11) -0.00231(9) 0.00160(8) -0.00363(9)
O1 0.0299(10) 0.0141(8) 0.0295(9) -0.0008(7) 0.0049(8) 0.0028(7)
O2 0.0303(10) 0.0149(8) 0.0254(9) -0.0025(7) 0.0058(7) -0.0028(7)

loop_
_atom_type_symbol
_atom_type_description
_atom_type_scat_dispersion_real
_atom_type_scat_dispersion_imag
_atom_type_scat_source
C C 0.0033 0.0016 'International Tables Vol C Tables 4.2.6.8 and 6.1.1.4'
H H 0 0 'International Tables Vol C Tables 4.2.6.8 and 6.1.1.4'
Cl Cl 0.1484 0.1585 'International Tables Vol C Tables 4.2.6.8 and 6.1.1.4'
Fe Fe 0.3463 0.8444 'International Tables Vol C Tables 4.2.6.8 and 6.1.1.4'
Se Se -0.0929 2.2259 'International Tables Vol C Tables 4.2.6.8 and 6.1.1.4'
O O 0.0106 0.006 'International Tables Vol C Tables 4.2.6.8 and 6.1.1.4'

loop_
_geom_angle_atom_site_label_1
_geom_angle_atom_site_label_2
_geom_angle_atom_site_label_3
_geom_angle
_geom_angle_site_symmetry_1
_geom_angle_site_symmetry_3
_geom_angle_publ_flag
C2 C1 C6 121.1(2) . . ?
C2 C1 Se1 120.73(17) . . ?
C6 C1 Se1 118.15(16) . . ?
O1 C2 C3 125.6(2) . . ?
O1 C2 C1 115.1(2) . . ?
C3 C2 C1 119.4(2) . . ?
C4 C3 C2 120.2(2) . . ?
C4 C3 H3 119.9 . . ?
C2 C3 H3 119.9 . . ?
C3 C4 C5 121.9(2) . . ?
C3 C4 H4 119.1 . . ?
C5 C4 H4 119.1 . . ?
C10 C5 C4 124.5(2) . . ?
C10 C5 C6 117.7(2) . . ?
C4 C5 C6 117.9(2) . . ?
C7 C6 C1 120.4(2) . . ?
C7 C6 C5 120.0(2) . . ?
C1 C6 C5 119.6(2) . . ?
C6 C7 C8 120.7(2) . . ?
C6 C7 Se2 118.01(16) . . ?
C8 C7 Se2 121.32(17) . . ?
O2 C8 C9 125.4(2) . . ?
O2 C8 C7 115.3(2) . . ?
C9 C8 C7 119.3(2) . . ?
C10 C9 C8 120.5(2) . . ?
C10 C9 H9 119.8 . . ?
C8 C9 H9 119.8 . . ?
C9 C10 C5 121.8(2) . . ?
C9 C10 H10 119.1 . . ?
C5 C10 H10 119.1 . . ?
O1 C11 H11A 109.5 . . ?
O1 C11 H11B 109.5 . . ?
H11A C11 H11B 109.5 . . ?
O1 C11 H11C 109.5 . . ?
H11A C11 H11C 109.5 . . ?
H11B C11 H11C 109.5 . . ?
O2 C12 H12A 109.5 . . ?
O2 C12 H12B 109.5 . . ?
H12A C12 H12B 109.5 . . ?
O2 C12 H12C 109.5 . . ?
H12A C12 H12C 109.5 . . ?
H12B C12 H12C 109.5 . . ?
Cl3 Fe1 Cl1 111.26(3) . . ?
Cl3 Fe1 Cl2 108.59(3) . . ?
Cl1 Fe1 Cl2 110.31(3) . . ?
Cl3 Fe1 Cl4 109.36(3) . . ?
Cl1 Fe1 Cl4 109.26(3) . . ?
Cl2 Fe1 Cl4 108.00(3) . . ?
C1 Se1 Se2 91.60(7) . . ?
C7 Se2 Se1 91.86(7) . . ?
C2 O1 C11 117.97(19) . . ?
C8 O2 C12 117.80(19) . . ?

loop_
_geom_bond_atom_site_label_1
_geom_bond_atom_site_label_2
_geom_bond_distance
_geom_bond_site_symmetry_2
_geom_bond_publ_flag
C1 C2 1.400(3) . ?
C1 C6 1.404(3) . ?
C1 Se1 1.874(2) . ?
C2 O1 1.344(3) . ?
C2 C3 1.397(3) . ?
C3 C4 1.385(3) . ?
C3 H3 0.95 . ?
C4 C5 1.410(3) . ?
C4 H4 0.95 . ?
C5 C10 1.409(3) . ?
C5 C6 1.428(3) . ?
C6 C7 1.402(3) . ?
C7 C8 1.406(3) . ?
C7 Se2 1.872(2) . ?
C8 O2 1.345(3) . ?
C8 C9 1.394(3) . ?
C9 C10 1.384(3) . ?
C9 H9 0.95 . ?
C10 H10 0.95 . ?
C11 O1 1.440(3) . ?
C11 H11A 0.98 . ?
C11 H11B 0.98 . ?
C11 H11C 0.98 . ?
C12 O2 1.448(3) . ?
C12 H12A 0.98 . ?
C12 H12B 0.98 . ?
C12 H12C 0.98 . ?
Cl1 Fe1 2.1912(7) . ?
Cl2 Fe1 2.1997(8) . ?
Cl3 Fe1 2.1855(8) . ?
Cl4 Fe1 2.2090(7) . ?
Se1 Se2 2.3222(4) . ?

loop_
_geom_torsion_atom_site_label_1
_geom_torsion_atom_site_label_2
_geom_torsion_atom_site_label_3
_geom_torsion_atom_site_label_4
_geom_torsion
_geom_torsion_site_symmetry_1
_geom_torsion_site_symmetry_2
_geom_torsion_site_symmetry_3
_geom_torsion_site_symmetry_4
_geom_torsion_publ_flag
C6 C1 C2 O1 -178.4(2) . . . . ?
Se1 C1 C2 O1 -0.9(3) . . . . ?
C6 C1 C2 C3 0.6(3) . . . . ?
Se1 C1 C2 C3 178.12(17) . . . . ?
O1 C2 C3 C4 180.0(2) . . . . ?
C1 C2 C3 C4 1.0(4) . . . . ?
C2 C3 C4 C5 -2.1(4) . . . . ?
C3 C4 C5 C10 -179.3(2) . . . . ?
C3 C4 C5 C6 1.5(3) . . . . ?
C2 C1 C6 C7 178.4(2) . . . . ?
Se1 C1 C6 C7 0.8(3) . . . . ?
C2 C1 C6 C5 -1.2(3) . . . . ?
Se1 C1 C6 C5 -178.76(16) . . . . ?
C10 C5 C6 C7 1.4(3) . . . . ?
C4 C5 C6 C7 -179.4(2) . . . . ?
C10 C5 C6 C1 -179.1(2) . . . . ?
C4 C5 C6 C1 0.1(3) . . . . ?
C1 C6 C7 C8 -178.9(2) . . . . ?
C5 C6 C7 C8 0.6(3) . . . . ?
C1 C6 C7 Se2 -0.2(3) . . . . ?
C5 C6 C7 Se2 179.33(16) . . . . ?
C6 C7 C8 O2 178.2(2) . . . . ?
Se2 C7 C8 O2 -0.4(3) . . . . ?
C6 C7 C8 C9 -1.2(3) . . . . ?
Se2 C7 C8 C9 -179.89(17) . . . . ?
O2 C8 C9 C10 -179.6(2) . . . . ?
C7 C8 C9 C10 -0.2(4) . . . . ?
C8 C9 C10 C5 2.3(4) . . . . ?
C4 C5 C10 C9 178.0(2) . . . . ?
C6 C5 C10 C9 -2.8(3) . . . . ?
C2 C1 Se1 Se2 -178.39(18) . . . . ?
C6 C1 Se1 Se2 -0.80(18) . . . . ?
C6 C7 Se2 Se1 -0.30(18) . . . . ?
C8 C7 Se2 Se1 178.38(18) . . . . ?
C3 C2 O1 C11 -3.9(4) . . . . ?
C1 C2 O1 C11 175.1(2) . . . . ?
C9 C8 O2 C12 4.9(3) . . . . ?
C7 C8 O2 C12 -174.5(2) . . . . ?
